data_4321781
loop_
_publ_author_name
'Sudeep Bhattacharyya'
'Timothy J. R. Weakley'
'Muktimoy Chaudhury'

_publ_section_title
;
 Nickel(II) in an N4S Donor Environment: An Unprecedented Alcoholysis
 Reaction through the Activation of a Carbon-Nitrogen Single Bond
;
_journal_name_full 'Inorganic Chemistry'
_journal_page_first 633
_journal_page_last 638
_journal_paper_doi 10.1021/ic9703888
_journal_volume 38
_journal_year 1999
_chemical_formula_sum 'C17 H27 Cl N4 Ni O5 S2'
_chemical_formula_weight 525.70
_space_group_IT_number 2
_symmetry_cell_setting triclinic
_symmetry_Int_Tables_number 2
_symmetry_space_group_name_Hall '-P 1'
_symmetry_space_group_name_H-M 'P -1'
_audit_creation_date 'Tue May  7 13:23:45 1996'
_audit_creation_method 'from TEXRAY.INF file'
_cell_angle_alpha 108.784(8)
_cell_angle_beta 108.887(6)
_cell_angle_gamma 95.139(6)
_cell_formula_units_Z 2
_cell_length_a 10.4886(5)
_cell_length_b 10.706(1)
_cell_length_c 11.487(1)
_cell_measurement_reflns_used 25
_cell_measurement_temperature 293.2
_cell_measurement_theta_max 32.0
_cell_measurement_theta_min 30.0
_cell_volume 1128.07(18)
_computing_cell_refinement 'Enraf-Nonius CAD-4 software v.5 '
_computing_data_collection 'Enraf-Nonius CAD-4 software v.5 '
_computing_data_reduction 'MSC TEXSAN v.5.0 (1989) '
_computing_publication_material 'MSC TEXSAN v.5.0 (1989) '
_computing_structure_refinement 'MSC TEXSAN v.5.0 (1989) '
_computing_structure_solution 'MSC TEXSAN v.5.0 (1989) '
_diffrn_ambient_temperature 293.2
_diffrn_measurement_device CAD4
_diffrn_measurement_method 'omega/2-theta scans'
_diffrn_orient_matrix_UB_11 0.08250
_diffrn_orient_matrix_UB_12 -0.01035
_diffrn_orient_matrix_UB_13 0.06746
_diffrn_orient_matrix_UB_21 0.06007
_diffrn_orient_matrix_UB_22 0.02692
_diffrn_orient_matrix_UB_23 -0.04384
_diffrn_orient_matrix_UB_31 0.01543
_diffrn_orient_matrix_UB_32 0.09685
_diffrn_orient_matrix_UB_33 0.05793
_diffrn_radiation_detector 'scintillation counter'
_diffrn_radiation_monochromator graphite
_diffrn_radiation_source 'X-ray tube'
_diffrn_radiation_type MoKalpha
_diffrn_radiation_wavelength 0.7107
_diffrn_reflns_av_R_equivalents 0.91
_diffrn_reflns_limit_h_max 12
_diffrn_reflns_limit_h_min 0
_diffrn_reflns_limit_k_max 12
_diffrn_reflns_limit_k_min -12
_diffrn_reflns_limit_l_max 12
_diffrn_reflns_limit_l_min -12
_diffrn_reflns_number 4206
_diffrn_reflns_theta_max 24.97
_diffrn_reflns_theta_min 1.5
_diffrn_standards_decay_% 1.63
_diffrn_standards_interval_count 60
_diffrn_standards_number 3
_exptl_absorpt_coefficient_mu 1.195
_exptl_absorpt_correction_T_max 1.210
_exptl_absorpt_correction_T_min 0.732
_exptl_absorpt_correction_type refdelf
_exptl_absorpt_process_details Walker&Stuart_DIFABS
_exptl_crystal_colour yellow-gretablet
_exptl_crystal_density_diffrn 1.548
_exptl_crystal_density_meas 0.000
_exptl_crystal_description tablet
_exptl_crystal_F_000 548.00
_exptl_crystal_size_max 0.320
_exptl_crystal_size_mid 0.310
_exptl_crystal_size_min 0.120
_refine_diff_density_max -0.50
_refine_diff_density_min 0.69
_refine_ls_extinction_coef 0.00000
_refine_ls_extinction_method none
_refine_ls_goodness_of_fit_obs 2.688
_refine_ls_hydrogen_treatment noref
_refine_ls_matrix_type full
_refine_ls_number_parameters 271
_refine_ls_number_reflns 3225
_refine_ls_number_restraints 0
_refine_ls_R_factor_obs 0.0418
_refine_ls_shift/esd_max 0.0747
_refine_ls_structure_factor_coef F
_refine_ls_weighting_scheme sigma
_refine_ls_wR_factor_obs 0.0541
_reflns_number_observed 3225
_reflns_number_total 4206
_reflns_observed_criterion 3.00
_cod_data_source_file ic9703888_1.cif
_cod_data_source_block C17H27ClN4NiO5S2
_cod_original_cell_volume 1128.0(4)
_cod_original_sg_symbol_H-M 'P -1 '
_cod_original_formula_sum 'C17 H27 Cl N4 O5 Ni S2 '
_cod_database_code 4321781

loop_
_symmetry_equiv_pos_as_xyz
'   +x,   +y,   +z'
'   -x,   -y,   -z'

loop_
_atom_site_aniso_label
_atom_site_aniso_U_11
_atom_site_aniso_U_22
_atom_site_aniso_U_33
_atom_site_aniso_U_12
_atom_site_aniso_U_13
_atom_site_aniso_U_23
Ni() 0.0357(3) 0.0372(3) 0.0356(3) 0.0059(2) 0.0132(2) 0.0132(2)
Cl() 0.0619(8) 0.0904(9) 0.0685(8) 0.0140(7) 0.0193(7) 0.0302(7)
S(1) 0.0456(6) 0.0465(6) 0.0498(6) 0.0149(5) 0.0156(5) 0.0155(5)
S(2) 0.089(1) 0.0605(7) 0.0813(9) 0.0403(7) 0.0412(8) 0.0312(7)
O(1) 0.101(3) 0.086(2) 0.058(2) 0.034(2) 0.038(2) 0.036(2)
O(2) 0.082(3) 0.112(4) 0.171(5) -0.018(3) -0.005(3) 0.058(4)
O(3) 0.198(7) 0.308(9) 0.160(6) -0.076(7) 0.035(5) 0.145(6)
O(4) 0.110(4) 0.177(5) 0.094(4) 0.004(4) 0.019(3) -0.001(4)
O(5) 0.229(8) 0.246(9) 0.31(1) 0.189(8) 0.097(8) 0.031(8)
N(1) 0.042(2) 0.043(2) 0.043(2) 0.004(1) 0.016(2) 0.016(1)
N(2) 0.040(2) 0.043(2) 0.039(2) 0.009(1) 0.014(1) 0.015(1)
N(3) 0.049(2) 0.038(2) 0.047(2) 0.007(2) 0.019(2) 0.012(2)
N(4) 0.039(2) 0.043(2) 0.044(2) 0.004(1) 0.011(2) 0.016(1)
C(1) 0.072(3) 0.049(2) 0.049(2) 0.025(2) 0.036(2) 0.026(2)
C(2) 0.063(3) 0.041(2) 0.045(2) 0.008(2) 0.030(2) 0.016(2)
C(3) 0.100(4) 0.038(2) 0.074(3) 0.008(2) 0.046(3) 0.016(2)
C(4) 0.093(4) 0.047(3) 0.075(3) -0.012(3) 0.046(3) 0.002(2)
C(5) 0.064(3) 0.050(2) 0.063(3) -0.012(2) 0.026(2) 0.010(2)
C(6) 0.054(3) 0.045(2) 0.040(2) -0.002(2) 0.024(2) 0.015(2)
C(7) 0.041(2) 0.049(2) 0.072(3) 0.001(2) 0.013(2) 0.015(2)
C(8) 0.041(2) 0.056(2) 0.070(3) 0.009(2) 0.023(2) 0.019(2)
C(9) 0.051(3) 0.044(2) 0.048(2) 0.009(2) 0.023(2) 0.012(2)
C(10) 0.099(4) 0.041(2) 0.075(3) 0.000(3) 0.042(3) 0.013(2)
C(11) 0.065(3) 0.043(2) 0.045(2) -0.003(2) 0.017(2) 0.014(2)
C(12) 0.054(3) 0.052(3) 0.062(3) -0.009(2) 0.011(2) 0.022(2)
C(13) 0.042(2) 0.058(2) 0.054(3) 0.002(2) 0.011(2) 0.029(2)
C(14) 0.041(3) 0.079(3) 0.109(4) 0.004(2) 0.022(3) 0.047(3)
C(15) 0.088(4) 0.105(5) 0.093(4) 0.061(4) 0.013(3) 0.020(4)
C(16) 0.085(4) 0.060(3) 0.050(3) 0.032(3) 0.023(2) 0.023(2)
C(17) 0.111(5) 0.106(5) 0.057(3) 0.015(4) 0.033(3) 0.038(3)

loop_
_atom_site_label
_atom_site_fract_x
_atom_site_fract_y
_atom_site_fract_z
_atom_site_U_iso_or_equiv
_atom_site_thermal_displace_type
_atom_site_calc_flag
_atom_site_calc_attached_atom
Ni() 0.53053(5) 0.65696(5) 0.23997(5) 0.0364(1) Uij ? ?
Cl() 0.9158(1) 0.2386(2) 0.2585(1) 0.0749(4) Uij ? ?
S(1) 0.3739(1) 0.76527(10) 0.1920(1) 0.0482(3) Uij ? ?
S(2) 0.3152(2) 1.0406(1) 0.2663(1) 0.0716(4) Uij ? ?
O(1) 0.6492(4) 0.5975(3) 0.4670(3) 0.076(1) Uij ? ?
O(2) 0.7747(5) 0.1851(5) 0.2187(6) 0.137(2) Uij ? ?
O(3) 0.9232(8) 0.3114(9) 0.1835(7) 0.224(4) Uij ? ?
O(4) 0.9607(5) 0.3290(6) 0.3913(5) 0.148(2) Uij ? ?
O(5) 0.9868(9) 0.1492(8) 0.2570(9) 0.273(5) Uij ? ?
N(1) 0.6780(3) 0.8050(3) 0.3344(3) 0.0431(9) Uij ? ?
N(2) 0.6666(3) 0.5422(3) 0.2619(3) 0.0411(9) Uij ? ?
N(3) 0.4674(3) 0.3835(3) 0.1088(3) 0.0457(9) Uij ? ?
N(4) 0.4011(3) 0.4866(3) 0.1432(3) 0.0433(9) Uij ? ?
C(1) 0.4343(5) 0.9359(4) 0.2809(4) 0.050(1) Uij ? ?
C(2) 0.5659(5) 0.9979(4) 0.3630(4) 0.047(1) Uij ? ?
C(3) 0.6150(6) 1.1493(4) 0.4377(5) 0.068(2) Uij ? ?
C(4) 0.7642(6) 1.1687(5) 0.5277(5) 0.075(2) Uij ? ?
C(5) 0.8110(5) 1.0391(4) 0.4728(5) 0.063(1) Uij ? ?
C(6) 0.6800(4) 0.9343(4) 0.3844(4) 0.046(1) Uij ? ?
C(7) 0.8128(4) 0.7655(4) 0.3682(5) 0.059(1) Uij ? ?
C(8) 0.7959(4) 0.6255(4) 0.2749(5) 0.056(1) Uij ? ?
C(9) 0.6134(4) 0.4211(4) 0.1386(4) 0.048(1) Uij ? ?
C(10) 0.4275(6) 0.1331(4) 0.0078(5) 0.073(2) Uij ? ?
C(11) 0.3809(5) 0.2619(4) 0.0527(4) 0.054(1) Uij ? ?
C(12) 0.2552(5) 0.2867(4) 0.0503(5) 0.060(1) Uij ? ?
C(13) 0.2694(4) 0.4256(4) 0.1068(4) 0.052(1) Uij ? ?
C(14) 0.1600(5) 0.4991(5) 0.1283(6) 0.075(2) Uij ? ?
C(15) 0.1576(6) 0.9336(7) 0.1431(6) 0.102(2) Uij ? ?
C(16) 0.6828(5) 0.5009(5) 0.3773(4) 0.064(1) Uij ? ?
C(17) 0.6820(7) 0.5789(6) 0.5886(5) 0.090(2) Uij ? ?
H(1) 0.6099 1.1945 0.3780 0.0821 Uij ? ?
H(2) 0.5612 1.1825 0.4886 0.0821 Uij ? ?
H(3) 0.8202 1.2432 0.5273 0.0902 Uij ? ?
H(4) 0.7701 1.1841 0.6157 0.0902 Uij ? ?
H(5) 0.8652 1.0506 0.4233 0.0757 Uij ? ?
H(6) 0.8631 1.0136 0.5427 0.0757 Uij ? ?
H(7) 0.8787 0.8259 0.3603 0.0702 Uij ? ?
H(8) 0.8434 0.7683 0.4566 0.0702 Uij ? ?
H(9) 0.8726 0.5891 0.3088 0.0672 Uij ? ?
H(10) 0.7894 0.6266 0.1908 0.0672 Uij ? ?
H(11) 0.6285 0.4413 0.0687 0.0578 Uij ? ?
H(12) 0.6574 0.3501 0.1513 0.0578 Uij ? ?
H(13) 0.3511 0.0588 -0.0293 0.0874 Uij ? ?
H(14) 0.4648 0.1334 -0.0573 0.0874 Uij ? ?
H(15) 0.4961 0.1251 0.0813 0.0874 Uij ? ?
H(16) 0.1722 0.2205 0.0159 0.0721 Uij ? ?
H(17) 0.1848 0.5479 0.2204 0.0905 Uij ? ?
H(18) 0.1504 0.5601 0.0831 0.0905 Uij ? ?
H(19) 0.0749 0.4360 0.0949 0.0905 Uij ? ?
H(20) 0.0889 0.9854 0.1303 0.1230 Uij ? ?
H(21) 0.1705 0.8932 0.0622 0.1230 Uij ? ?
H(22) 0.1290 0.8651 0.1708 0.1230 Uij ? ?
H(23) 0.7755 0.4945 0.4165 0.0767 Uij ? ?
H(24) 0.6229 0.4159 0.3490 0.0767 Uij ? ?
H(25) 0.6310 0.4938 0.5744 0.1078 Uij ? ?
H(26) 0.7780 0.5816 0.6245 0.1078 Uij ? ?
H(27) 0.6591 0.6488 0.6488 0.1078 Uij ? ?

loop_
_atom_type_symbol
_atom_type_oxidation_number
_atom_type_number_in_cell
_atom_type_scat_dispersion_real
_atom_type_scat_dispersion_imag
_atom_type_scat_source
C 0 34 0.002 0.002 'International Tables'
H 0 54 0.000 0.000 'International Tables'
Cl 0 2 0.132 0.159 'International Tables'
N 0 8 0.004 0.003 'International Tables'
Ni 0 2 0.285 1.113 'International Tables'
O 0 10 0.008 0.006 'International Tables'
S 0 4 0.110 0.124 'International Tables'

loop_
_geom_angle_atom_site_label_1
_geom_angle_atom_site_label_2
_geom_angle_atom_site_label_3
_geom_angle
_geom_angle_site_symmetry_1
_geom_angle_site_symmetry_2
_geom_angle_site_symmetry_3
_geom_angle_publ_flag
S1 NI N1 97.3(1) ? ? ? yes
S1 NI N2 173.13(10) ? ? ? yes
S1 NI N4 91.99(10) ? ? ? yes
N1 NI N2 87.3(1) ? ? ? yes
N1 NI N4 170.5(1) ? ? ? yes
N2 NI N4 83.3(1) ? ? ? yes
O2 CL O3 105.5(4) ? ? ? yes
O2 CL O4 106.8(4) ? ? ? yes
O2 CL O5 112.4(5) ? ? ? yes
O3 CL O4 107.9(5) ? ? ? yes
O3 CL O5 116.9(6) ? ? ? yes
O4 CL O5 106.8(5) ? ? ? yes
NI S1 C1 111.1(2) ? ? ? yes
C1 S2 C15 105.7(2) ? ? ? yes
C16 O1 C17 111.9(4) ? ? ? yes
NI N1 C6 130.5(3) ? ? ? yes
NI N1 C7 112.6(2) ? ? ? yes
C6 N1 C7 116.6(3) ? ? ? yes
NI N2 C8 104.1(2) ? ? ? yes
NI N2 C9 105.7(2) ? ? ? yes
NI N2 C16 112.5(2) ? ? ? yes
C8 N2 C9 111.5(3) ? ? ? yes
C8 N2 C16 113.2(3) ? ? ? yes
C9 N2 C16 109.5(3) ? ? ? yes
N4 N3 C9 117.1(3) ? ? ? yes
N4 N3 C11 111.8(3) ? ? ? yes
C9 N3 C11 131.1(3) ? ? ? yes
NI N4 N3 110.8(2) ? ? ? yes
NI N4 C13 143.5(3) ? ? ? yes
N3 N4 C13 105.2(3) ? ? ? yes
S1 C1 S2 117.7(3) ? ? ? yes
S1 C1 C2 126.0(3) ? ? ? yes
S2 C1 C2 116.3(3) ? ? ? yes
C1 C2 C3 124.1(4) ? ? ? yes
C1 C2 C6 125.8(4) ? ? ? yes
C3 C2 C6 109.9(4) ? ? ? yes
C2 C3 C4 104.7(4) ? ? ? yes
C3 C4 C5 106.9(4) ? ? ? yes
C4 C5 C6 105.2(4) ? ? ? yes
N1 C6 C2 127.4(4) ? ? ? yes
N1 C6 C5 122.8(4) ? ? ? yes
C2 C6 C5 109.8(4) ? ? ? yes
N1 C7 C8 108.6(3) ? ? ? yes
N2 C8 C7 107.9(3) ? ? ? yes
N2 C9 N3 105.6(3) ? ? ? yes
N3 C11 C10 122.5(4) ? ? ? yes
N3 C11 C12 105.8(4) ? ? ? yes
C10 C11 C12 131.7(4) ? ? ? yes
C11 C12 C13 108.1(4) ? ? ? yes
N4 C13 C12 109.1(4) ? ? ? yes
N4 C13 C14 123.8(4) ? ? ? yes
C12 C13 C14 127.1(4) ? ? ? yes
O1 C16 N2 107.7(3) ? ? ? yes

loop_
_geom_bond_atom_site_label_1
_geom_bond_atom_site_label_2
_geom_bond_distance
_geom_bond_site_symmetry_1
_geom_bond_site_symmetry_2
_geom_bond_publ_flag
NI S1 2.125(1) ? ? yes
NI N1 1.857(3) ? ? yes
NI N2 1.973(3) ? ? yes
NI N4 1.918(3) ? ? yes
CL O2 1.403(5) ? ? yes
CL O3 1.349(6) ? ? yes
CL O4 1.410(5) ? ? yes
CL O5 1.264(6) ? ? yes
S1 C1 1.719(4) ? ? yes
S2 C1 1.756(4) ? ? yes
S2 C15 1.775(7) ? ? yes
O1 C16 1.367(5) ? ? yes
O1 C17 1.410(6) ? ? yes
N1 C6 1.312(5) ? ? yes
N1 C7 1.479(5) ? ? yes
N2 C8 1.491(5) ? ? yes
N2 C9 1.474(5) ? ? yes
N2 C16 1.493(5) ? ? yes
N3 N4 1.376(4) ? ? yes
N3 C9 1.445(5) ? ? yes
N3 C11 1.342(5) ? ? yes
N4 C13 1.341(5) ? ? yes
C1 C2 1.351(6) ? ? yes
C2 C3 1.516(6) ? ? yes
C2 C6 1.420(6) ? ? yes
C3 C4 1.521(8) ? ? yes
C4 C5 1.524(7) ? ? yes
C5 C6 1.505(6) ? ? yes
C7 C8 1.490(6) ? ? yes
C10 C11 1.495(6) ? ? yes
C11 C12 1.361(6) ? ? yes
C12 C13 1.390(6) ? ? yes
C13 C14 1.489(6) ? ? yes
